data_1554044
loop_
_publ_author_name
'Pal, Pampi'
'Konar, Saugata'
'Lama, Prem'
'Das, Kinsuk'
'Bauz\'a, Antonio'
'Frontera, Antonio'
'Mukhopadhyay, Subrata'

_publ_section_title
;
 On the Importance of Noncovalent Carbon-Bonding Interactions in the
 Stabilization of a 1D Co(II) Polymeric Chain as a Precursor of a Novel 2D
 Coordination Polymer.
;
_journal_issue 27
_journal_name_full 'The journal of physical chemistry. B'
_journal_page_first 6803
_journal_page_last 6811
_journal_paper_doi 10.1021/acs.jpcb.6b04046
_journal_volume 120
_journal_year 2016
_chemical_formula_moiety 'C10 H14 Co N8 O2'
_chemical_formula_sum 'C10 H14 Co N8 O2'
_chemical_formula_weight 337.22
_space_group_IT_number 2
_space_group_name_Hall '-P 1'
_space_group_name_H-M_alt 'P -1'
_symmetry_cell_setting triclinic
_symmetry_space_group_name_H-M 'P -1'
_atom_sites_solution_hydrogens geom
_atom_sites_solution_primary direct
_atom_sites_solution_secondary difmap
_audit_creation_method SHELXL-97
_cell_angle_alpha 105.661(4)
_cell_angle_beta 107.985(3)
_cell_angle_gamma 96.254(3)
_cell_formula_units_Z 1
_cell_length_a 6.4415(5)
_cell_length_b 7.3787(6)
_cell_length_c 8.5998(8)
_cell_measurement_temperature 293(2)
_cell_measurement_theta_max 0.837
_cell_measurement_theta_min 0.784
_cell_volume 366.00(5)
_computing_cell_refinement 'Bruker SMART'
_computing_data_collection 'Bruker SMART'
_computing_data_reduction 'Bruker SAINT'
_computing_molecular_graphics 'Bruker SHELXTL'
_computing_publication_material 'Bruker SHELXTL'
_computing_structure_refinement 'SHELXL-97 (Sheldrick, 2008)'
_computing_structure_solution 'SHELXS-97 (Sheldrick, 2008)'
_diffrn_ambient_temperature 293(2)
_diffrn_measured_fraction_theta_full 0.959
_diffrn_measured_fraction_theta_max 0.959
_diffrn_measurement_device_type 'CCD area detector'
_diffrn_measurement_method 'phi and omega scans'
_diffrn_radiation_monochromator graphite
_diffrn_radiation_source 'fine-focus sealed tube'
_diffrn_radiation_type MoK\a
_diffrn_radiation_wavelength 0.71073
_diffrn_reflns_av_R_equivalents 0.0204
_diffrn_reflns_av_sigmaI/netI 0.0289
_diffrn_reflns_limit_h_max 7
_diffrn_reflns_limit_h_min -7
_diffrn_reflns_limit_k_max 8
_diffrn_reflns_limit_k_min -9
_diffrn_reflns_limit_l_max 10
_diffrn_reflns_limit_l_min -10
_diffrn_reflns_number 2758
_diffrn_reflns_theta_full 26.19
_diffrn_reflns_theta_max 26.19
_diffrn_reflns_theta_min 2.63
_exptl_absorpt_coefficient_mu 1.190
_exptl_absorpt_correction_T_max 0.837
_exptl_absorpt_correction_T_min 0.784
_exptl_absorpt_correction_type empirical
_exptl_absorpt_process_details SADABS
_exptl_crystal_colour Blue
_exptl_crystal_density_diffrn 1.530
_exptl_crystal_density_method 'not measured'
_exptl_crystal_description Block
_exptl_crystal_F_000 173
_exptl_crystal_size_max 0.21
_exptl_crystal_size_mid 0.17
_exptl_crystal_size_min 0.15
_refine_diff_density_max 0.560
_refine_diff_density_min -0.437
_refine_diff_density_rms 0.108
_refine_ls_extinction_method none
_refine_ls_goodness_of_fit_ref 1.126
_refine_ls_hydrogen_treatment constr
_refine_ls_matrix_type full
_refine_ls_number_parameters 97
_refine_ls_number_reflns 1403
_refine_ls_number_restraints 0
_refine_ls_restrained_S_all 1.126
_refine_ls_R_factor_all 0.0378
_refine_ls_R_factor_gt 0.0376
_refine_ls_shift/su_max 0.000
_refine_ls_shift/su_mean 0.000
_refine_ls_structure_factor_coef Fsqd
_refine_ls_weighting_details 'calc w=1/[\s^2^(Fo^2^)+(0.0906P)^2^+0.1689P] where P=(Fo^2^+2Fc^2^)/3'
_refine_ls_weighting_scheme calc
_refine_ls_wR_factor_gt 0.1269
_refine_ls_wR_factor_ref 0.1271
_reflns_number_gt 1384
_reflns_number_total 1403
_reflns_threshold_expression >2sigma(I)
_cod_data_source_file jp6b04046_si_004.cif
_cod_data_source_block trial
_cod_depositor_comments
;
The following automatic conversions were performed:

data item '_exptl_absorpt_correction_type' value 'Empirical' was
changed to 'empirical' in accordance with the
/home/saulius/struct/COD-crude-data/automatic-downloads/DataCite-retrospective/ACS/depositions/lib/dictionaries/cif_core.dic
dictionary named 'cif_core.dic' version 2.4.2 last updated on
2011-04-26.

data item '_symmetry_cell_setting' value 'Triclinic' was changed to
'triclinic' in accordance with the
/home/saulius/struct/COD-crude-data/automatic-downloads/DataCite-retrospective/ACS/depositions/lib/dictionaries/cif_core.dic
dictionary named 'cif_core.dic' version 2.4.2 last updated on
2011-04-26.

Automatic conversion script
Id: cif_fix_values 6909 2019-04-08 15:41:33Z antanas 
;
_cod_database_code 1554044

loop_
_symmetry_equiv_pos_as_xyz
'x, y, z'
'-x, -y, -z'

loop_
_atom_site_label
_atom_site_type_symbol
_atom_site_fract_x
_atom_site_fract_y
_atom_site_fract_z
_atom_site_U_iso_or_equiv
_atom_site_adp_type
_atom_site_occupancy
_atom_site_symmetry_multiplicity
_atom_site_calc_flag
_atom_site_refinement_flags
Co1 Co 0.0000 0.0000 0.0000 0.0318(2) Uani 1 2 d S
O1 O 0.2330(4) 0.1251(3) 0.2534(3) 0.0443(5) Uani 1 1 d .
N3 N -0.2689(5) 0.5270(4) 0.1605(4) 0.0497(7) Uani 1 1 d .
N1 N -0.1841(5) -0.1840(4) 0.0850(4) 0.0439(6) Uani 1 1 d .
N2 N -0.1809(5) 0.2153(4) 0.0511(4) 0.0436(6) Uani 1 1 d .
N4 N 0.5907(4) 0.2090(4) 0.4384(3) 0.0420(5) Uani 1 1 d .
C5 C -0.2174(4) 0.3663(4) 0.0971(3) 0.0331(5) Uani 1 1 d .
C4 C -0.2214(4) -0.3248(4) 0.1134(3) 0.0331(6) Uani 1 1 d .
C3 C 0.4366(5) 0.1310(4) 0.2851(4) 0.0385(6) Uani 1 1 d .
H3 H 0.4820 0.0761 0.1935 0.046 Uiso 1 1 calc R
C1 C 0.5363(8) 0.3014(6) 0.5882(4) 0.0603(9) Uani 1 1 d .
H1A H 0.6704 0.3496 0.6882 0.090 Uiso 1 1 calc R
H1B H 0.4357 0.2096 0.6058 0.090 Uiso 1 1 calc R
H1C H 0.4666 0.4061 0.5697 0.090 Uiso 1 1 calc R
C2 C 0.8234(6) 0.2041(7) 0.4657(5) 0.0633(10) Uani 1 1 d .
H2A H 0.9116 0.2678 0.5853 0.095 Uiso 1 1 calc R
H2B H 0.8731 0.2684 0.3963 0.095 Uiso 1 1 calc R
H2C H 0.8395 0.0727 0.4335 0.095 Uiso 1 1 calc R

loop_
_atom_site_aniso_label
_atom_site_aniso_U_11
_atom_site_aniso_U_22
_atom_site_aniso_U_33
_atom_site_aniso_U_23
_atom_site_aniso_U_13
_atom_site_aniso_U_12
Co1 0.0322(3) 0.0230(3) 0.0406(3) 0.0114(2) 0.0118(2) 0.0077(2)
O1 0.0372(11) 0.0482(12) 0.0427(10) 0.0098(9) 0.0113(8) 0.0095(9)
N3 0.076(2) 0.0312(12) 0.0585(15) 0.0153(11) 0.0434(15) 0.0164(12)
N1 0.0467(14) 0.0321(12) 0.0567(15) 0.0168(11) 0.0213(12) 0.0083(10)
N2 0.0470(14) 0.0314(12) 0.0579(15) 0.0166(11) 0.0220(12) 0.0146(11)
N4 0.0435(13) 0.0433(13) 0.0360(12) 0.0121(10) 0.0102(10) 0.0088(11)
C5 0.0321(12) 0.0322(13) 0.0363(12) 0.0137(10) 0.0119(10) 0.0055(10)
C4 0.0336(13) 0.0291(13) 0.0367(12) 0.0073(10) 0.0145(10) 0.0089(10)
C3 0.0413(15) 0.0361(14) 0.0382(13) 0.0123(11) 0.0138(11) 0.0079(11)
C1 0.079(3) 0.060(2) 0.0397(16) 0.0119(15) 0.0207(16) 0.0198(19)
C2 0.0434(18) 0.082(3) 0.0512(18) 0.0141(18) 0.0051(14) 0.0124(18)

loop_
_atom_type_symbol
_atom_type_description
_atom_type_scat_dispersion_real
_atom_type_scat_dispersion_imag
_atom_type_scat_source
C C 0.0033 0.0016 'International Tables Vol C Tables 4.2.6.8 and 6.1.1.4'
H H 0.0000 0.0000 'International Tables Vol C Tables 4.2.6.8 and 6.1.1.4'
N N 0.0061 0.0033 'International Tables Vol C Tables 4.2.6.8 and 6.1.1.4'
O O 0.0106 0.0060 'International Tables Vol C Tables 4.2.6.8 and 6.1.1.4'
Co Co 0.3494 0.9721 'International Tables Vol C Tables 4.2.6.8 and 6.1.1.4'

loop_
_geom_angle_atom_site_label_1
_geom_angle_atom_site_label_2
_geom_angle_atom_site_label_3
_geom_angle
_geom_angle_site_symmetry_1
_geom_angle_site_symmetry_3
N2 Co1 N2 180.0 2 .
N2 Co1 O1 89.10(10) 2 2
N2 Co1 O1 90.90(10) . 2
N2 Co1 O1 90.90(10) 2 .
N2 Co1 O1 89.10(10) . .
O1 Co1 O1 180.0 2 .
N2 Co1 N1 88.08(10) 2 .
N2 Co1 N1 91.92(10) . .
O1 Co1 N1 89.70(10) 2 .
O1 Co1 N1 90.30(10) . .
N2 Co1 N1 91.92(10) 2 2
N2 Co1 N1 88.08(10) . 2
O1 Co1 N1 90.30(10) 2 2
O1 Co1 N1 89.70(10) . 2
N1 Co1 N1 180.0 . 2
C3 O1 Co1 121.16(19) . .
C5 N3 C4 120.4(2) . 1_565
C4 N1 Co1 151.7(2) . .
C5 N2 Co1 159.7(2) . .
C3 N4 C2 121.1(3) . .
C3 N4 C1 121.7(3) . .
C2 N4 C1 117.2(3) . .
N2 C5 N3 172.9(3) . .
N1 C4 N3 173.5(3) . 1_545
O1 C3 N4 124.5(3) . .

loop_
_geom_bond_atom_site_label_1
_geom_bond_atom_site_label_2
_geom_bond_distance
_geom_bond_site_symmetry_2
Co1 N2 2.102(2) 2
Co1 N2 2.102(2) .
Co1 O1 2.108(2) 2
Co1 O1 2.108(2) .
Co1 N1 2.122(2) .
Co1 N1 2.122(2) 2
O1 C3 1.248(4) .
N3 C5 1.289(4) .
N3 C4 1.303(4) 1_565
N1 C4 1.147(4) .
N2 C5 1.153(4) .
N4 C3 1.309(4) .
N4 C2 1.450(5) .
N4 C1 1.450(4) .
C4 N3 1.303(4) 1_545
